data_8107143
loop_
_publ_author_name
'Amr, Abd El-Galil E.'
'Hosni, Hanaa M.'
'Ghabbour, Hazem A.'

_publ_section_title
;
 Crystal structure of
 1,2-bis(4-methoxyphenyl)-2-((3-(trifluoromethyl)phenyl)amino)ethan-1-one,
 C23H20F3NO3
;
_journal_issue 4
_journal_name_full 'Zeitschrift f\"ur Kristallographie - New Crystal Structures'
_journal_page_first 1197
_journal_page_last 1199
_journal_paper_doi 10.1515/ncrs-2016-0130
_journal_volume 231
_journal_year 2016
_chemical_formula_sum 'C23 H20 F3 N O3'
_chemical_formula_weight 415.40
_space_group_IT_number 15
_space_group_name_Hall '-C 2yc'
_space_group_name_H-M_alt 'C 1 2/c 1'
_symmetry_cell_setting monoclinic
_symmetry_Int_Tables_number 15
_symmetry_space_group_name_Hall '-C 2yc'
_symmetry_space_group_name_H-M 'C 1 2/c 1'
_atom_sites_solution_hydrogens geom
_atom_sites_solution_primary direct
_atom_sites_solution_secondary difmap
_cell_angle_alpha 90.00
_cell_angle_beta 105.519(2)
_cell_angle_gamma 90.00
_cell_formula_units_Z 16
_cell_length_a 48.3041(18)
_cell_length_b 6.0540(2)
_cell_length_c 28.5445(11)
_cell_measurement_reflns_used 9772
_cell_measurement_temperature 293(2)
_cell_measurement_theta_max 24.18
_cell_measurement_theta_min 2.58
_cell_volume 8043.0(5)
_computing_cell_refinement 'Bruker SAINT'
_computing_data_collection 'Bruker APEX2'
_computing_data_reduction 'Bruker SAINT'
_computing_molecular_graphics 'Bruker SHELXTL'
_computing_publication_material 'Bruker SHELXTL'
_computing_structure_refinement 'SHELXL-2014 (Sheldrick 2014)'
_computing_structure_solution 'SHELXS-97 (Sheldrick 2008)'
_diffrn_ambient_temperature 293(2)
_diffrn_measured_fraction_theta_full 0.999
_diffrn_measured_fraction_theta_max 0.999
_diffrn_measurement_device_type 'Bruker APEX-II CCD'
_diffrn_measurement_method '\f and \w scans'
_diffrn_radiation_monochromator graphite
_diffrn_radiation_source 'fine-focus micro tube'
_diffrn_radiation_type MoK\a
_diffrn_radiation_wavelength 0.71073
_diffrn_reflns_av_R_equivalents 0.0625
_diffrn_reflns_av_sigmaI/netI 0.0257
_diffrn_reflns_limit_h_max 62
_diffrn_reflns_limit_h_min -62
_diffrn_reflns_limit_k_max 7
_diffrn_reflns_limit_k_min -7
_diffrn_reflns_limit_l_max 37
_diffrn_reflns_limit_l_min -37
_diffrn_reflns_number 150225
_diffrn_reflns_theta_full 27.50
_diffrn_reflns_theta_max 27.50
_diffrn_reflns_theta_min 2.58
_diffrn_standards_decay_% .
_diffrn_standards_interval_count .
_diffrn_standards_interval_time .
_diffrn_standards_number 0
_exptl_absorpt_coefficient_mu 0.109
_exptl_absorpt_correction_T_max 0.9696
_exptl_absorpt_correction_T_min 0.9662
_exptl_absorpt_correction_type multi-scan
_exptl_absorpt_process_details SADABS_Bruker_2014
_exptl_crystal_colour yellow
_exptl_crystal_density_diffrn 1.372
_exptl_crystal_density_method 'not measured'
_exptl_crystal_description block
_exptl_crystal_F_000 3456
_exptl_crystal_size_max 0.32
_exptl_crystal_size_mid 0.30
_exptl_crystal_size_min 0.28
_refine_diff_density_max 0.339
_refine_diff_density_min -0.309
_refine_diff_density_rms 0.047
_refine_ls_extinction_method none
_refine_ls_goodness_of_fit_ref 1.041
_refine_ls_hydrogen_treatment mixed
_refine_ls_matrix_type full
_refine_ls_number_parameters 553
_refine_ls_number_reflns 9206
_refine_ls_number_restraints 0
_refine_ls_restrained_S_all 1.041
_refine_ls_R_factor_all 0.0851
_refine_ls_R_factor_gt 0.0557
_refine_ls_shift/su_max 0.001
_refine_ls_shift/su_mean 0.000
_refine_ls_structure_factor_coef Fsqd
_refine_ls_weighting_details 'calc w=1/[\s^2^(Fo^2^)+(0.0526P)^2^+8.7100P] where P=(Fo^2^+2Fc^2^)/3'
_refine_ls_weighting_scheme calc
_refine_ls_wR_factor_gt 0.1245
_refine_ls_wR_factor_ref 0.1404
_reflns_number_gt 6485
_reflns_number_total 9206
_reflns_threshold_expression >2sigma(I)
_cod_data_source_file suppl_ncrs-2016-0130_suppl.cif
_cod_data_source_block a_a
_cod_original_sg_symbol_H-M 'C 2/c'
_cod_database_code 8107143

loop_
_symmetry_equiv_pos_as_xyz
'x, y, z'
'-x, y, -z+1/2'
'x+1/2, y+1/2, z'
'-x+1/2, y+1/2, -z+1/2'
'-x, -y, -z'
'x, -y, z-1/2'
'-x+1/2, -y+1/2, -z'
'x+1/2, -y+1/2, z-1/2'

loop_
_atom_site_label
_atom_site_type_symbol
_atom_site_fract_x
_atom_site_fract_y
_atom_site_fract_z
_atom_site_U_iso_or_equiv
_atom_site_adp_type
_atom_site_occupancy
_atom_site_symmetry_multiplicity
_atom_site_calc_flag
_atom_site_refinement_flags
_atom_site_disorder_assembly
_atom_site_disorder_group
F1A F 0.40735(3) 0.7377(3) 0.68791(7) 0.1048(7) Uani 1 1 d . . .
F2A F 0.40077(3) 0.7598(3) 0.75785(6) 0.0878(5) Uani 1 1 d . . .
F3A F 0.38748(3) 1.0215(3) 0.70875(7) 0.0833(5) Uani 1 1 d . . .
F1B F 0.36085(3) 0.3083(3) 0.53939(7) 0.0946(6) Uani 1 1 d . . .
F2B F 0.38413(4) 0.0827(3) 0.59078(6) 0.0901(5) Uani 1 1 d . . .
F3B F 0.38329(3) 0.0478(3) 0.51697(6) 0.0972(6) Uani 1 1 d . . .
O1A O 0.24565(3) 1.0526(3) 0.71442(6) 0.0602(4) Uani 1 1 d . . .
O2A O 0.20536(4) 0.8344(4) 0.47251(6) 0.0798(6) Uani 1 1 d . . .
O3A O 0.12347(3) 0.6008(3) 0.67964(6) 0.0555(4) Uani 1 1 d . . .
N1A N 0.28518(4) 0.8101(3) 0.69215(7) 0.0495(5) Uani 1 1 d . . .
C1A C 0.33570(4) 0.8007(3) 0.70016(7) 0.0401(4) Uani 1 1 d . . .
H1AA H 0.3376 0.9376 0.7155 0.048 Uiso 1 1 calc R . .
C2A C 0.35973(4) 0.6954(3) 0.69304(7) 0.0426(4) Uani 1 1 d . . .
C3A C 0.35753(5) 0.4903(4) 0.67110(8) 0.0526(5) Uani 1 1 d . . .
H3AA H 0.3737 0.4191 0.6668 0.063 Uiso 1 1 calc R . .
C4A C 0.33096(5) 0.3943(4) 0.65585(9) 0.0583(6) Uani 1 1 d . . .
H4AA H 0.3292 0.2563 0.6410 0.070 Uiso 1 1 calc R . .
C5A C 0.30670(5) 0.4972(4) 0.66197(8) 0.0511(5) Uani 1 1 d . . .
H5AA H 0.2889 0.4289 0.6509 0.061 Uiso 1 1 calc R . .
C6A C 0.30868(4) 0.7032(3) 0.68460(7) 0.0400(4) Uani 1 1 d . . .
C7A C 0.25617(4) 0.7287(3) 0.67538(7) 0.0412(4) Uani 1 1 d . . .
H7AA H 0.2555 0.5748 0.6857 0.049 Uiso 1 1 calc R . .
C8A C 0.23708(4) 0.8708(3) 0.69862(7) 0.0416(4) Uani 1 1 d . . .
C9A C 0.20795(4) 0.7920(3) 0.69717(6) 0.0375(4) Uani 1 1 d . . .
C10A C 0.18835(4) 0.9418(3) 0.70635(7) 0.0435(5) Uani 1 1 d . . .
H10A H 0.1945 1.0842 0.7160 0.052 Uiso 1 1 calc R . .
C11A C 0.16000(4) 0.8869(3) 0.70160(7) 0.0450(5) Uani 1 1 d . . .
H11A H 0.1473 0.9906 0.7080 0.054 Uiso 1 1 calc R . .
C12A C 0.15075(4) 0.6747(3) 0.68710(7) 0.0406(4) Uani 1 1 d . . .
C13A C 0.17024(4) 0.5195(3) 0.67952(8) 0.0465(5) Uani 1 1 d . . .
H13A H 0.1642 0.3760 0.6707 0.056 Uiso 1 1 calc R . .
C14A C 0.19844(4) 0.5762(3) 0.68494(7) 0.0438(5) Uani 1 1 d . . .
H14A H 0.2114 0.4698 0.6804 0.053 Uiso 1 1 calc R . .
C15A C 0.24412(4) 0.7440(3) 0.62012(7) 0.0402(4) Uani 1 1 d . . .
C16A C 0.22872(5) 0.5750(4) 0.59318(8) 0.0514(5) Uani 1 1 d . . .
H16A H 0.2271 0.4417 0.6084 0.062 Uiso 1 1 calc R . .
C17A C 0.21546(5) 0.5972(4) 0.54364(8) 0.0573(6) Uani 1 1 d . . .
H17A H 0.2049 0.4810 0.5263 0.069 Uiso 1 1 calc R . .
C18A C 0.21815(5) 0.7914(4) 0.52068(8) 0.0548(6) Uani 1 1 d . . .
C19A C 0.23451(5) 0.9600(4) 0.54663(9) 0.0589(6) Uani 1 1 d . . .
H19A H 0.2370 1.0901 0.5309 0.071 Uiso 1 1 calc R . .
C20A C 0.24719(5) 0.9368(4) 0.59575(8) 0.0517(5) Uani 1 1 d . . .
H20A H 0.2580 1.0525 0.6128 0.062 Uiso 1 1 calc R . .
C21A C 0.38842(5) 0.8024(4) 0.71106(8) 0.0527(5) Uani 1 1 d . . .
C22A C 0.10187(5) 0.7518(4) 0.68533(9) 0.0586(6) Uani 1 1 d . . .
H22A H 0.0836 0.6779 0.6781 0.088 Uiso 1 1 calc R . .
H22B H 0.1008 0.8740 0.6635 0.088 Uiso 1 1 calc R . .
H22C H 0.1067 0.8048 0.7182 0.088 Uiso 1 1 calc R . .
C23A C 0.18596(7) 0.6756(7) 0.44595(10) 0.1041(12) Uani 1 1 d . . .
H23A H 0.1779 0.7279 0.4134 0.156 Uiso 1 1 calc R . .
H23B H 0.1708 0.6518 0.4614 0.156 Uiso 1 1 calc R . .
H23C H 0.1959 0.5393 0.4450 0.156 Uiso 1 1 calc R . .
O1B O 0.52837(3) 0.1381(3) 0.52035(6) 0.0573(4) Uani 1 1 d . . .
O2B O 0.64609(3) 0.6569(3) 0.58820(6) 0.0583(4) Uani 1 1 d . . .
O3B O 0.53620(4) 0.1301(3) 0.76564(5) 0.0668(5) Uani 1 1 d . . .
N1B N 0.48367(3) 0.3352(3) 0.54094(6) 0.0400(4) Uani 1 1 d . . .
C1B C 0.43535(4) 0.2680(3) 0.54693(6) 0.0367(4) Uani 1 1 d . . .
H1BA H 0.4351 0.1326 0.5315 0.044 Uiso 1 1 calc R . .
C2B C 0.41119(4) 0.3383(3) 0.56005(7) 0.0395(4) Uani 1 1 d . . .
C3B C 0.41101(4) 0.5378(4) 0.58372(7) 0.0475(5) Uani 1 1 d . . .
H3BA H 0.3947 0.5846 0.5923 0.057 Uiso 1 1 calc R . .
C4B C 0.43549(5) 0.6651(4) 0.59421(8) 0.0519(5) Uani 1 1 d . . .
H4BA H 0.4357 0.7988 0.6103 0.062 Uiso 1 1 calc R . .
C5B C 0.45960(4) 0.5975(3) 0.58121(7) 0.0455(5) Uani 1 1 d . . .
H5BA H 0.4759 0.6859 0.5888 0.055 Uiso 1 1 calc R . .
C6B C 0.45992(4) 0.3985(3) 0.55674(6) 0.0354(4) Uani 1 1 d . . .
C7B C 0.51215(4) 0.4050(3) 0.56808(6) 0.0353(4) Uani 1 1 d . . .
H7BA H 0.5133 0.5662 0.5661 0.042 Uiso 1 1 calc R . .
C8B C 0.53439(4) 0.3037(3) 0.54508(7) 0.0375(4) Uani 1 1 d . . .
C9B C 0.56347(4) 0.4023(3) 0.55641(6) 0.0335(4) Uani 1 1 d . . .
C10B C 0.58559(4) 0.2776(3) 0.54733(7) 0.0409(4) Uani 1 1 d . . .
H10B H 0.5815 0.1374 0.5340 0.049 Uiso 1 1 calc R . .
C11B C 0.61341(4) 0.3546(4) 0.55743(7) 0.0458(5) Uani 1 1 d . . .
H11B H 0.6278 0.2671 0.5512 0.055 Uiso 1 1 calc R . .
C12B C 0.61959(4) 0.5633(3) 0.57691(7) 0.0407(4) Uani 1 1 d . . .
C13B C 0.59793(4) 0.6922(3) 0.58617(7) 0.0412(4) Uani 1 1 d . . .
H13B H 0.6021 0.8326 0.5994 0.049 Uiso 1 1 calc R . .
C14B C 0.57017(4) 0.6134(3) 0.57585(7) 0.0376(4) Uani 1 1 d . . .
H14B H 0.5558 0.7018 0.5819 0.045 Uiso 1 1 calc R . .
C15B C 0.51966(4) 0.3380(3) 0.62178(6) 0.0350(4) Uani 1 1 d . . .
C16B C 0.53133(4) 0.4831(3) 0.65889(7) 0.0424(4) Uani 1 1 d . . .
H16B H 0.5355 0.6265 0.6512 0.051 Uiso 1 1 calc R . .
C17B C 0.53712(4) 0.4222(4) 0.70746(7) 0.0470(5) Uani 1 1 d . . .
H17B H 0.5449 0.5243 0.7318 0.056 Uiso 1 1 calc R . .
C18B C 0.53134(4) 0.2104(4) 0.71944(7) 0.0459(5) Uani 1 1 d . . .
C19B C 0.51970(5) 0.0623(4) 0.68267(8) 0.0543(5) Uani 1 1 d . . .
H19B H 0.5156 -0.0810 0.6904 0.065 Uiso 1 1 calc R . .
C20B C 0.51411(5) 0.1245(3) 0.63470(8) 0.0484(5) Uani 1 1 d . . .
H20B H 0.5065 0.0218 0.6105 0.058 Uiso 1 1 calc R . .
C21B C 0.38527(4) 0.1951(4) 0.55145(8) 0.0497(5) Uani 1 1 d . . .
C22B C 0.66912(5) 0.5357(5) 0.57837(9) 0.0705(7) Uani 1 1 d . . .
H22D H 0.6865 0.6199 0.5887 0.106 Uiso 1 1 calc R . .
H22E H 0.6650 0.5073 0.5441 0.106 Uiso 1 1 calc R . .
H22F H 0.6714 0.3981 0.5957 0.106 Uiso 1 1 calc R . .
C23B C 0.54729(6) 0.2778(6) 0.80505(8) 0.0816(9) Uani 1 1 d . . .
H23D H 0.5491 0.2019 0.8352 0.122 Uiso 1 1 calc R . .
H23E H 0.5344 0.4007 0.8028 0.122 Uiso 1 1 calc R . .
H23F H 0.5658 0.3303 0.8037 0.122 Uiso 1 1 calc R . .
H1NB H 0.4833(5) 0.209(4) 0.5286(8) 0.049(6) Uiso 1 1 d . . .
H1NA H 0.2869(5) 0.920(4) 0.7082(8) 0.056(7) Uiso 1 1 d . . .

loop_
_atom_site_aniso_label
_atom_site_aniso_U_11
_atom_site_aniso_U_22
_atom_site_aniso_U_33
_atom_site_aniso_U_23
_atom_site_aniso_U_13
_atom_site_aniso_U_12
F1A 0.0627(9) 0.1344(16) 0.1348(15) -0.0622(13) 0.0564(10) -0.0170(10)
F2A 0.0677(9) 0.1056(13) 0.0748(10) 0.0077(9) -0.0076(8) -0.0039(9)
F3A 0.0607(9) 0.0601(9) 0.1251(14) 0.0067(9) 0.0179(9) -0.0046(7)
F1B 0.0370(7) 0.0913(12) 0.1475(16) 0.0014(11) 0.0110(8) 0.0059(8)
F2B 0.0858(11) 0.1021(13) 0.0867(11) 0.0221(10) 0.0304(9) -0.0289(10)
F3B 0.0726(10) 0.1185(14) 0.1139(13) -0.0674(12) 0.0480(9) -0.0471(10)
O1A 0.0454(8) 0.0560(9) 0.0780(11) -0.0294(8) 0.0142(8) -0.0062(7)
O2A 0.0757(12) 0.1123(16) 0.0470(9) 0.0144(10) 0.0086(8) -0.0022(11)
O3A 0.0413(8) 0.0564(9) 0.0724(10) -0.0043(8) 0.0213(7) -0.0013(7)
N1A 0.0365(9) 0.0514(11) 0.0568(11) -0.0175(9) 0.0059(8) 0.0030(8)
C1A 0.0431(10) 0.0414(10) 0.0353(10) -0.0004(8) 0.0097(8) 0.0059(8)
C2A 0.0440(11) 0.0467(11) 0.0384(10) 0.0037(9) 0.0132(8) 0.0083(9)
C3A 0.0519(12) 0.0489(12) 0.0602(14) -0.0015(11) 0.0205(10) 0.0145(10)
C4A 0.0673(15) 0.0399(11) 0.0692(15) -0.0093(11) 0.0209(12) 0.0084(11)
C5A 0.0467(12) 0.0447(12) 0.0585(13) -0.0058(10) 0.0080(10) 0.0007(10)
C6A 0.0400(10) 0.0423(10) 0.0361(10) 0.0015(8) 0.0072(8) 0.0079(8)
C7A 0.0356(9) 0.0423(11) 0.0429(11) -0.0029(9) 0.0059(8) 0.0044(8)
C8A 0.0394(10) 0.0442(11) 0.0364(10) -0.0055(9) 0.0020(8) 0.0045(9)
C9A 0.0376(9) 0.0396(10) 0.0317(9) -0.0016(8) 0.0031(7) 0.0048(8)
C10A 0.0459(11) 0.0389(10) 0.0445(11) -0.0078(9) 0.0100(9) 0.0029(9)
C11A 0.0425(11) 0.0443(11) 0.0500(12) -0.0040(9) 0.0154(9) 0.0095(9)
C12A 0.0387(10) 0.0454(11) 0.0381(10) 0.0039(9) 0.0112(8) 0.0025(8)
C13A 0.0473(11) 0.0357(10) 0.0571(13) -0.0031(9) 0.0151(9) -0.0002(9)
C14A 0.0429(11) 0.0388(10) 0.0498(12) -0.0013(9) 0.0125(9) 0.0085(9)
C15A 0.0378(10) 0.0419(11) 0.0408(10) -0.0030(9) 0.0103(8) 0.0051(8)
C16A 0.0602(13) 0.0463(12) 0.0449(12) -0.0029(10) 0.0091(10) -0.0036(10)
C17A 0.0591(13) 0.0649(15) 0.0439(12) -0.0108(11) 0.0067(10) -0.0076(11)
C18A 0.0479(12) 0.0740(16) 0.0434(12) 0.0042(11) 0.0139(10) 0.0052(11)
C19A 0.0605(14) 0.0595(14) 0.0590(14) 0.0148(12) 0.0200(11) 0.0040(12)
C20A 0.0491(12) 0.0469(12) 0.0581(13) -0.0017(10) 0.0125(10) -0.0014(10)
C21A 0.0448(11) 0.0590(14) 0.0568(14) -0.0028(11) 0.0180(10) 0.0110(10)
C22A 0.0417(11) 0.0691(15) 0.0677(15) 0.0130(12) 0.0190(10) 0.0085(11)
C23A 0.093(2) 0.159(3) 0.0457(15) 0.0043(19) -0.0070(14) -0.026(2)
O1B 0.0488(8) 0.0542(9) 0.0730(10) -0.0330(8) 0.0233(7) -0.0149(7)
O2B 0.0336(7) 0.0710(10) 0.0684(10) -0.0102(8) 0.0103(7) -0.0110(7)
O3B 0.0763(11) 0.0802(12) 0.0427(9) 0.0087(8) 0.0136(8) -0.0014(9)
N1B 0.0335(8) 0.0459(10) 0.0396(9) -0.0131(8) 0.0083(7) -0.0028(7)
C1B 0.0392(10) 0.0391(10) 0.0312(9) -0.0032(8) 0.0083(7) 0.0011(8)
C2B 0.0375(10) 0.0464(11) 0.0340(9) 0.0027(8) 0.0087(8) 0.0025(8)
C3B 0.0449(11) 0.0523(12) 0.0493(12) -0.0032(10) 0.0194(9) 0.0087(10)
C4B 0.0580(13) 0.0430(12) 0.0570(13) -0.0120(10) 0.0194(10) 0.0049(10)
C5B 0.0440(11) 0.0409(11) 0.0514(12) -0.0090(9) 0.0124(9) -0.0053(9)
C6B 0.0350(9) 0.0408(10) 0.0291(9) -0.0005(8) 0.0066(7) 0.0022(8)
C7B 0.0330(9) 0.0350(9) 0.0376(10) -0.0066(8) 0.0089(7) -0.0034(7)
C8B 0.0378(10) 0.0384(10) 0.0360(10) -0.0058(8) 0.0096(8) -0.0030(8)
C9B 0.0340(9) 0.0358(9) 0.0305(9) -0.0012(7) 0.0080(7) -0.0004(7)
C10B 0.0409(10) 0.0398(10) 0.0412(10) -0.0103(8) 0.0097(8) 0.0012(8)
C11B 0.0358(10) 0.0519(12) 0.0494(12) -0.0082(10) 0.0109(8) 0.0071(9)
C12B 0.0331(9) 0.0518(12) 0.0354(10) 0.0005(9) 0.0058(8) -0.0043(8)
C13B 0.0430(10) 0.0360(10) 0.0431(11) -0.0053(8) 0.0090(8) -0.0055(8)
C14B 0.0371(10) 0.0359(10) 0.0404(10) -0.0038(8) 0.0115(8) 0.0015(8)
C15B 0.0308(9) 0.0354(9) 0.0386(10) -0.0066(8) 0.0090(7) 0.0002(7)
C16B 0.0451(11) 0.0390(10) 0.0432(11) -0.0071(9) 0.0122(9) -0.0062(9)
C17B 0.0434(11) 0.0559(13) 0.0401(11) -0.0136(10) 0.0081(9) -0.0064(10)
C18B 0.0389(10) 0.0584(13) 0.0414(11) 0.0001(10) 0.0124(8) 0.0050(9)
C19B 0.0717(15) 0.0407(11) 0.0533(13) 0.0014(10) 0.0215(11) -0.0007(10)
C20B 0.0625(13) 0.0376(11) 0.0445(11) -0.0104(9) 0.0132(10) -0.0072(10)
C21B 0.0413(11) 0.0589(13) 0.0528(13) -0.0030(11) 0.0196(9) 0.0016(10)
C22B 0.0314(11) 0.107(2) 0.0722(16) -0.0008(15) 0.0114(10) 0.0003(12)
C23B 0.0818(18) 0.122(3) 0.0360(12) -0.0039(15) 0.0071(12) -0.0181(18)

loop_
_atom_type_symbol
_atom_type_description
_atom_type_scat_dispersion_real
_atom_type_scat_dispersion_imag
_atom_type_scat_source
C C 0.0033 0.0016 'International Tables Vol C Tables 4.2.6.8 and 6.1.1.4'
H H 0.0000 0.0000 'International Tables Vol C Tables 4.2.6.8 and 6.1.1.4'
N N 0.0061 0.0033 'International Tables Vol C Tables 4.2.6.8 and 6.1.1.4'
O O 0.0106 0.0060 'International Tables Vol C Tables 4.2.6.8 and 6.1.1.4'
F F 0.0171 0.0103 'International Tables Vol C Tables 4.2.6.8 and 6.1.1.4'

loop_
_geom_angle_atom_site_label_1
_geom_angle_atom_site_label_2
_geom_angle_atom_site_label_3
_geom_angle
_geom_angle_site_symmetry_1
_geom_angle_site_symmetry_3
C18A O2A C23A 117.7(2) . .
C12A O3A C22A 118.71(17) . .
C6A N1A C7A 123.93(18) . .
C6A N1A H1NA 121.2(17) . .
C7A N1A H1NA 114.7(17) . .
C2A C1A C6A 120.57(19) . .
C2A C1A H1AA 119.7 . .
C6A C1A H1AA 119.7 . .
C3A C2A C1A 120.9(2) . .
C3A C2A C21A 119.89(18) . .
C1A C2A C21A 119.14(19) . .
C4A C3A C2A 118.5(2) . .
C4A C3A H3AA 120.7 . .
C2A C3A H3AA 120.7 . .
C3A C4A C5A 121.6(2) . .
C3A C4A H4AA 119.2 . .
C5A C4A H4AA 119.2 . .
C4A C5A C6A 120.5(2) . .
C4A C5A H5AA 119.8 . .
C6A C5A H5AA 119.8 . .
N1A C6A C1A 119.62(18) . .
N1A C6A C5A 122.44(19) . .
C1A C6A C5A 117.94(18) . .
N1A C7A C15A 112.92(17) . .
N1A C7A C8A 107.94(16) . .
C15A C7A C8A 107.74(15) . .
N1A C7A H7AA 109.4 . .
C15A C7A H7AA 109.4 . .
C8A C7A H7AA 109.4 . .
O1A C8A C9A 121.94(18) . .
O1A C8A C7A 118.80(18) . .
C9A C8A C7A 119.02(17) . .
C10A C9A C14A 117.60(18) . .
C10A C9A C8A 118.54(18) . .
C14A C9A C8A 123.80(17) . .
C11A C10A C9A 122.29(19) . .
C11A C10A H10A 118.9 . .
C9A C10A H10A 118.9 . .
C10A C11A C12A 118.96(18) . .
C10A C11A H11A 120.5 . .
C12A C11A H11A 120.5 . .
O3A C12A C11A 125.14(18) . .
O3A C12A C13A 115.11(18) . .
C11A C12A C13A 119.75(18) . .
C14A C13A C12A 120.49(19) . .
C14A C13A H13A 119.8 . .
C12A C13A H13A 119.8 . .
C13A C14A C9A 120.78(18) . .
C13A C14A H14A 119.6 . .
C9A C14A H14A 119.6 . .
C16A C15A C20A 117.43(19) . .
C16A C15A C7A 122.12(19) . .
C20A C15A C7A 120.36(18) . .
C15A C16A C17A 122.0(2) . .
C15A C16A H16A 119.0 . .
C17A C16A H16A 119.0 . .
C18A C17A C16A 119.4(2) . .
C18A C17A H17A 120.3 . .
C16A C17A H17A 120.3 . .
C17A C18A O2A 124.5(2) . .
C17A C18A C19A 119.5(2) . .
O2A C18A C19A 115.9(2) . .
C18A C19A C20A 120.4(2) . .
C18A C19A H19A 119.8 . .
C20A C19A H19A 119.8 . .
C19A C20A C15A 121.2(2) . .
C19A C20A H20A 119.4 . .
C15A C20A H20A 119.4 . .
F1A C21A F3A 106.9(2) . .
F1A C21A F2A 105.03(19) . .
F3A C21A F2A 104.1(2) . .
F1A C21A C2A 113.71(19) . .
F3A C21A C2A 113.60(18) . .
F2A C21A C2A 112.74(19) . .
O3A C22A H22A 109.5 . .
O3A C22A H22B 109.5 . .
H22A C22A H22B 109.5 . .
O3A C22A H22C 109.5 . .
H22A C22A H22C 109.5 . .
H22B C22A H22C 109.5 . .
O2A C23A H23A 109.5 . .
O2A C23A H23B 109.5 . .
H23A C23A H23B 109.5 . .
O2A C23A H23C 109.5 . .
H23A C23A H23C 109.5 . .
H23B C23A H23C 109.5 . .
C12B O2B C22B 118.38(19) . .
C18B O3B C23B 118.1(2) . .
C6B N1B C7B 119.52(15) . .
C6B N1B H1NB 117.4(15) . .
C7B N1B H1NB 113.5(15) . .
C2B C1B C6B 120.46(18) . .
C2B C1B H1BA 119.8 . .
C6B C1B H1BA 119.8 . .
C3B C2B C1B 121.01(18) . .
C3B C2B C21B 118.28(17) . .
C1B C2B C21B 120.62(18) . .
C4B C3B C2B 118.54(18) . .
C4B C3B H3BA 120.7 . .
C2B C3B H3BA 120.7 . .
C3B C4B C5B 121.0(2) . .
C3B C4B H4BA 119.5 . .
C5B C4B H4BA 119.5 . .
C4B C5B C6B 121.02(19) . .
C4B C5B H5BA 119.5 . .
C6B C5B H5BA 119.5 . .
C1B C6B N1B 120.72(17) . .
C1B C6B C5B 117.94(17) . .
N1B C6B C5B 121.30(17) . .
N1B C7B C8B 109.22(14) . .
N1B C7B C15B 113.24(15) . .
C8B C7B C15B 108.53(14) . .
N1B C7B H7BA 108.6 . .
C8B C7B H7BA 108.6 . .
C15B C7B H7BA 108.6 . .
O1B C8B C9B 121.68(17) . .
O1B C8B C7B 119.56(16) . .
C9B C8B C7B 118.63(15) . .
C10B C9B C14B 117.63(17) . .
C10B C9B C8B 118.22(17) . .
C14B C9B C8B 124.15(16) . .
C11B C10B C9B 122.24(18) . .
C11B C10B H10B 118.9 . .
C9B C10B H10B 118.9 . .
C10B C11B C12B 119.17(18) . .
C10B C11B H11B 120.4 . .
C12B C11B H11B 120.4 . .
O2B C12B C11B 124.50(18) . .
O2B C12B C13B 115.56(18) . .
C11B C12B C13B 119.94(17) . .
C14B C13B C12B 120.34(18) . .
C14B C13B H13B 119.8 . .
C12B C13B H13B 119.8 . .
C13B C14B C9B 120.67(17) . .
C13B C14B H14B 119.7 . .
C9B C14B H14B 119.7 . .
C16B C15B C20B 117.26(18) . .
C16B C15B C7B 122.68(17) . .
C20B C15B C7B 120.05(16) . .
C15B C16B C17B 122.06(19) . .
C15B C16B H16B 119.0 . .
C17B C16B H16B 119.0 . .
C18B C17B C16B 119.72(19) . .
C18B C17B H17B 120.1 . .
C16B C17B H17B 120.1 . .
O3B C18B C17B 125.3(2) . .
O3B C18B C19B 115.7(2) . .
C17B C18B C19B 119.01(19) . .
C20B C19B C18B 120.7(2) . .
C20B C19B H19B 119.6 . .
C18B C19B H19B 119.6 . .
C19B C20B C15B 121.21(19) . .
C19B C20B H20B 119.4 . .
C15B C20B H20B 119.4 . .
F3B C21B F2B 106.0(2) . .
F3B C21B F1B 105.95(19) . .
F2B C21B F1B 104.42(18) . .
F3B C21B C2B 114.12(17) . .
F2B C21B C2B 112.52(18) . .
F1B C21B C2B 113.07(19) . .
O2B C22B H22D 109.5 . .
O2B C22B H22E 109.5 . .
H22D C22B H22E 109.5 . .
O2B C22B H22F 109.5 . .
H22D C22B H22F 109.5 . .
H22E C22B H22F 109.5 . .
O3B C23B H23D 109.5 . .
O3B C23B H23E 109.5 . .
H23D C23B H23E 109.5 . .
O3B C23B H23F 109.5 . .
H23D C23B H23F 109.5 . .
H23E C23B H23F 109.5 . .

loop_
_geom_bond_atom_site_label_1
_geom_bond_atom_site_label_2
_geom_bond_distance
_geom_bond_site_symmetry_2
F1A C21A 1.322(2) .
F2A C21A 1.334(3) .
F3A C21A 1.328(3) .
F1B C21B 1.327(2) .
F2B C21B 1.326(3) .
F3B C21B 1.313(3) .
O1A C8A 1.219(2) .
O2A C18A 1.373(3) .
O2A C23A 1.413(4) .
O3A C12A 1.354(2) .
O3A C22A 1.429(3) .
N1A C6A 1.373(3) .
N1A C7A 1.441(3) .
N1A H1NA 0.80(2) .
C1A C2A 1.386(3) .
C1A C6A 1.392(3) .
C1A H1AA 0.9300 .
C2A C3A 1.382(3) .
C2A C21A 1.491(3) .
C3A C4A 1.370(3) .
C3A H3AA 0.9300 .
C4A C5A 1.379(3) .
C4A H4AA 0.9300 .
C5A C6A 1.396(3) .
C5A H5AA 0.9300 .
C7A C15A 1.531(3) .
C7A C8A 1.535(3) .
C7A H7AA 0.9800 .
C8A C9A 1.476(3) .
C9A C10A 1.385(3) .
C9A C14A 1.398(3) .
C10A C11A 1.380(3) .
C10A H10A 0.9300 .
C11A C12A 1.386(3) .
C11A H11A 0.9300 .
C12A C13A 1.387(3) .
C13A C14A 1.373(3) .
C13A H13A 0.9300 .
C14A H14A 0.9300 .
C15A C16A 1.373(3) .
C15A C20A 1.387(3) .
C16A C17A 1.394(3) .
C16A H16A 0.9300 .
C17A C18A 1.369(3) .
C17A H17A 0.9300 .
C18A C19A 1.379(3) .
C19A C20A 1.379(3) .
C19A H19A 0.9300 .
C20A H20A 0.9300 .
C22A H22A 0.9600 .
C22A H22B 0.9600 .
C22A H22C 0.9600 .
C23A H23A 0.9600 .
C23A H23B 0.9600 .
C23A H23C 0.9600 .
O1B C8B 1.216(2) .
O2B C12B 1.358(2) .
O2B C22B 1.422(3) .
O3B C18B 1.365(2) .
O3B C23B 1.425(3) .
N1B C6B 1.394(2) .
N1B C7B 1.450(2) .
N1B H1NB 0.84(2) .
C1B C2B 1.385(3) .
C1B C6B 1.390(3) .
C1B H1BA 0.9300 .
C2B C3B 1.385(3) .
C2B C21B 1.488(3) .
C3B C4B 1.376(3) .
C3B H3BA 0.9300 .
C4B C5B 1.376(3) .
C4B H4BA 0.9300 .
C5B C6B 1.395(3) .
C5B H5BA 0.9300 .
C7B C8B 1.529(3) .
C7B C15B 1.532(3) .
C7B H7BA 0.9800 .
C8B C9B 1.480(2) .
C9B C10B 1.388(2) .
C9B C14B 1.397(3) .
C10B C11B 1.378(3) .
C10B H10B 0.9300 .
C11B C12B 1.381(3) .
C11B H11B 0.9300 .
C12B C13B 1.386(3) .
C13B C14B 1.379(3) .
C13B H13B 0.9300 .
C14B H14B 0.9300 .
C15B C16B 1.376(3) .
C15B C20B 1.390(3) .
C16B C17B 1.389(3) .
C16B H16B 0.9300 .
C17B C18B 1.375(3) .
C17B H17B 0.9300 .
C18B C19B 1.380(3) .
C19B C20B 1.375(3) .
C19B H19B 0.9300 .
C20B H20B 0.9300 .
C22B H22D 0.9600 .
C22B H22E 0.9600 .
C22B H22F 0.9600 .
C23B H23D 0.9600 .
C23B H23E 0.9600 .
C23B H23F 0.9600 .

loop_
_geom_torsion_atom_site_label_1
_geom_torsion_atom_site_label_2
_geom_torsion_atom_site_label_3
_geom_torsion_atom_site_label_4
_geom_torsion
_geom_torsion_site_symmetry_1
_geom_torsion_site_symmetry_2
_geom_torsion_site_symmetry_3
_geom_torsion_site_symmetry_4
C6A C1A C2A C3A -1.0(3) . . . .
C6A C1A C2A C21A -178.78(18) . . . .
C1A C2A C3A C4A 0.9(3) . . . .
C21A C2A C3A C4A 178.6(2) . . . .
C2A C3A C4A C5A -0.1(4) . . . .
C3A C4A C5A C6A -0.7(4) . . . .
C7A N1A C6A C1A 176.85(19) . . . .
C7A N1A C6A C5A -3.6(3) . . . .
C2A C1A C6A N1A 179.80(18) . . . .
C2A C1A C6A C5A 0.3(3) . . . .
C4A C5A C6A N1A -178.9(2) . . . .
C4A C5A C6A C1A 0.6(3) . . . .
C6A N1A C7A C15A -71.0(3) . . . .
C6A N1A C7A C8A 169.97(18) . . . .
N1A C7A C8A O1A 19.9(3) . . . .
C15A C7A C8A O1A -102.3(2) . . . .
N1A C7A C8A C9A -165.53(17) . . . .
C15A C7A C8A C9A 72.2(2) . . . .
O1A C8A C9A C10A 10.9(3) . . . .
C7A C8A C9A C10A -163.40(17) . . . .
O1A C8A C9A C14A -172.0(2) . . . .
C7A C8A C9A C14A 13.7(3) . . . .
C14A C9A C10A C11A -3.0(3) . . . .
C8A C9A C10A C11A 174.25(18) . . . .
C9A C10A C11A C12A -0.1(3) . . . .
C22A O3A C12A C11A 2.2(3) . . . .
C22A O3A C12A C13A -178.27(18) . . . .
C10A C11A C12A O3A -177.97(19) . . . .
C10A C11A C12A C13A 2.5(3) . . . .
O3A C12A C13A C14A 178.63(18) . . . .
C11A C12A C13A C14A -1.8(3) . . . .
C12A C13A C14A C9A -1.4(3) . . . .
C10A C9A C14A C13A 3.7(3) . . . .
C8A C9A C14A C13A -173.39(19) . . . .
N1A C7A C15A C16A 136.6(2) . . . .
C8A C7A C15A C16A -104.3(2) . . . .
N1A C7A C15A C20A -46.9(2) . . . .
C8A C7A C15A C20A 72.2(2) . . . .
C20A C15A C16A C17A -2.9(3) . . . .
C7A C15A C16A C17A 173.8(2) . . . .
C15A C16A C17A C18A 1.1(4) . . . .
C16A C17A C18A O2A -177.9(2) . . . .
C16A C17A C18A C19A 1.6(4) . . . .
C23A O2A C18A C17A 6.2(4) . . . .
C23A O2A C18A C19A -173.3(3) . . . .
C17A C18A C19A C20A -2.5(4) . . . .
O2A C18A C19A C20A 177.1(2) . . . .
C18A C19A C20A C15A 0.7(3) . . . .
C16A C15A C20A C19A 2.0(3) . . . .
C7A C15A C20A C19A -174.72(19) . . . .
C3A C2A C21A F1A 26.1(3) . . . .
C1A C2A C21A F1A -156.2(2) . . . .
C3A C2A C21A F3A 148.6(2) . . . .
C1A C2A C21A F3A -33.7(3) . . . .
C3A C2A C21A F2A -93.4(2) . . . .
C1A C2A C21A F2A 84.4(2) . . . .
C6B C1B C2B C3B -0.9(3) . . . .
C6B C1B C2B C21B -177.47(17) . . . .
C1B C2B C3B C4B -0.3(3) . . . .
C21B C2B C3B C4B 176.38(19) . . . .
C2B C3B C4B C5B 0.5(3) . . . .
C3B C4B C5B C6B 0.4(3) . . . .
C2B C1B C6B N1B -175.94(17) . . . .
C2B C1B C6B C5B 1.7(3) . . . .
C7B N1B C6B C1B -151.67(17) . . . .
C7B N1B C6B C5B 30.7(3) . . . .
C4B C5B C6B C1B -1.5(3) . . . .
C4B C5B C6B N1B 176.18(19) . . . .
C6B N1B C7B C8B 176.79(16) . . . .
C6B N1B C7B C15B 55.7(2) . . . .
N1B C7B C8B O1B -22.6(3) . . . .
C15B C7B C8B O1B 101.3(2) . . . .
N1B C7B C8B C9B 161.53(16) . . . .
C15B C7B C8B C9B -74.6(2) . . . .
O1B C8B C9B C10B -13.7(3) . . . .
C7B C8B C9B C10B 162.09(17) . . . .
O1B C8B C9B C14B 166.45(19) . . . .
C7B C8B C9B C14B -17.8(3) . . . .
C14B C9B C10B C11B 0.9(3) . . . .
C8B C9B C10B C11B -179.00(18) . . . .
C9B C10B C11B C12B -0.5(3) . . . .
C22B O2B C12B C11B 1.6(3) . . . .
C22B O2B C12B C13B -178.33(19) . . . .
C10B C11B C12B O2B -179.79(19) . . . .
C10B C11B C12B C13B 0.2(3) . . . .
O2B C12B C13B C14B 179.72(17) . . . .
C11B C12B C13B C14B -0.2(3) . . . .
C12B C13B C14B C9B 0.6(3) . . . .
C10B C9B C14B C13B -0.9(3) . . . .
C8B C9B C14B C13B 178.93(18) . . . .
N1B C7B C15B C16B -132.18(19) . . . .
C8B C7B C15B C16B 106.4(2) . . . .
N1B C7B C15B C20B 46.3(2) . . . .
C8B C7B C15B C20B -75.2(2) . . . .
C20B C15B C16B C17B -0.8(3) . . . .
C7B C15B C16B C17B 177.73(17) . . . .
C15B C16B C17B C18B 0.5(3) . . . .
C23B O3B C18B C17B 2.1(3) . . . .
C23B O3B C18B C19B -177.9(2) . . . .
C16B C17B C18B O3B 179.60(19) . . . .
C16B C17B C18B C19B -0.4(3) . . . .
O3B C18B C19B C20B -179.5(2) . . . .
C17B C18B C19B C20B 0.5(3) . . . .
C18B C19B C20B C15B -0.8(3) . . . .
C16B C15B C20B C19B 0.9(3) . . . .
C7B C15B C20B C19B -177.66(19) . . . .
C3B C2B C21B F3B 160.1(2) . . . .
C1B C2B C21B F3B -23.2(3) . . . .
C3B C2B C21B F2B -79.1(2) . . . .
C1B C2B C21B F2B 97.6(2) . . . .
C3B C2B C21B F1B 38.9(3) . . . .
C1B C2B C21B F1B -144.39(19) . . . .
